data_1555047
loop_
_publ_author_name
'Li, Qingrui'
'Yin, Yunnian'
'Li, Yabo'
'Zhang, Jianye'
'Huang, Mengmeng'
'Kim, Jung Keun'
'Wu, Yangjie'

_publ_section_title
;
 A simple approach to indeno-coumarins via visible-light-induced
 cyclization of aryl alkynoates with diethyl bromomalonate
;
_journal_issue 18
_journal_name_full 'Organic Chemistry Frontiers'
_journal_page_first 3238
_journal_paper_doi 10.1039/C9QO00795D
_journal_volume 6
_journal_year 2019
_chemical_formula_moiety 'C16 H11 Br O2'
_chemical_formula_sum 'C16 H11 Br O2'
_chemical_formula_weight 315.16
_space_group_crystal_system monoclinic
_space_group_IT_number 14
_space_group_name_Hall '-P 2ybc'
_space_group_name_H-M_alt 'P 1 21/c 1'
_atom_sites_solution_hydrogens geom
_atom_sites_solution_primary direct
_audit_creation_date 2017-11-27
_audit_creation_method
;
Olex2 1.2
(compiled 2017.08.10 svn.r3458 for OlexSys, GUI svn.r5381)
;
_audit_update_record
;
2018-07-29 deposited with the CCDC.	2019-07-29 downloaded from the CCDC.
;
_cell_angle_alpha 90
_cell_angle_beta 100.953(11)
_cell_angle_gamma 90
_cell_formula_units_Z 4
_cell_length_a 10.0036(11)
_cell_length_b 15.5670(13)
_cell_length_c 8.7599(11)
_cell_measurement_reflns_used 983
_cell_measurement_temperature 293(2)
_cell_measurement_theta_max 70.7580
_cell_measurement_theta_min 4.4950
_cell_volume 1339.3(3)
_computing_cell_refinement
;
CrysAlisPro, Agilent Technologies,
Version 1.171.37.35 (release 13-08-2014 CrysAlis171 .NET)
(compiled Aug 13 2014,18:06:01)
;
_computing_data_collection
;
CrysAlisPro, Agilent Technologies,
Version 1.171.37.35 (release 13-08-2014 CrysAlis171 .NET)
(compiled Aug 13 2014,18:06:01)
;
_computing_data_reduction
;
CrysAlisPro, Agilent Technologies,
Version 1.171.37.35 (release 13-08-2014 CrysAlis171 .NET)
(compiled Aug 13 2014,18:06:01)
;
_computing_molecular_graphics 'Olex2 (Dolomanov et al., 2009)'
_computing_publication_material 'Olex2 (Dolomanov et al., 2009)'
_computing_structure_refinement 'ShelXL (Sheldrick, 2015)'
_computing_structure_solution 'ShelXS (Sheldrick, 2008)'
_diffrn_ambient_temperature 293(2)
_diffrn_detector 'CCD plate'
_diffrn_detector_area_resol_mean 16.2312
_diffrn_detector_type Eos
_diffrn_measured_fraction_theta_full 0.993
_diffrn_measured_fraction_theta_max 0.993
_diffrn_measurement_details
;
#__ type_ start__ end____ width___ exp.time_
  1 omega -107.00  -36.00   1.0000    1.0000
omega____ theta____ kappa____ phi______ frames
    -      -33.5000  178.0000  120.0000 71

#__ type_ start__ end____ width___ exp.time_
  2 omega  -63.00  -37.00   1.0000    1.0000
omega____ theta____ kappa____ phi______ frames
    -      -33.5000  178.0000  120.0000 26

#__ type_ start__ end____ width___ exp.time_
  3 omega   15.00   61.00   1.0000    1.0000
omega____ theta____ kappa____ phi______ frames
    -       36.4734   37.0000   90.0000 46

#__ type_ start__ end____ width___ exp.time_
  4 omega -107.00  -75.00   1.0000    1.0000
omega____ theta____ kappa____ phi______ frames
    -      -33.5000  178.0000  120.0000 32

#__ type_ start__ end____ width___ exp.time_
  5 omega  -33.00   57.00   1.0000    1.0000
omega____ theta____ kappa____ phi______ frames
    -       36.4734  -77.0000  150.0000 90

#__ type_ start__ end____ width___ exp.time_
  6 omega   72.00  107.00   1.0000    1.0000
omega____ theta____ kappa____ phi______ frames
    -       36.4734   37.0000   90.0000 35

#__ type_ start__ end____ width___ exp.time_
  7 omega   44.00   71.00   1.0000    1.0000
omega____ theta____ kappa____ phi______ frames
    -       36.4734  -99.0000   90.0000 27

#__ type_ start__ end____ width___ exp.time_
  8 omega   27.00   57.00   1.0000    1.0000
omega____ theta____ kappa____ phi______ frames
    -       36.4734  -99.0000   30.0000 30

#__ type_ start__ end____ width___ exp.time_
  9 omega   43.00   70.00   1.0000    1.0000
omega____ theta____ kappa____ phi______ frames
    -      108.0000  -30.0000  120.0000 27

#__ type_ start__ end____ width___ exp.time_
 10 omega   40.00   80.00   1.0000    1.0000
omega____ theta____ kappa____ phi______ frames
    -      108.0000  -94.0000  -30.0000 40

#__ type_ start__ end____ width___ exp.time_
 11 omega   69.00  104.00   1.0000    1.0000
omega____ theta____ kappa____ phi______ frames
    -      108.0000  -94.0000   60.0000 35

#__ type_ start__ end____ width___ exp.time_
 12 omega   47.00  105.00   1.0000    1.0000
omega____ theta____ kappa____ phi______ frames
    -      108.0000  -94.0000    0.0000 58

#__ type_ start__ end____ width___ exp.time_
 13 omega   41.00   68.00   1.0000    1.0000
omega____ theta____ kappa____ phi______ frames
    -      108.0000  -94.0000   60.0000 27

#__ type_ start__ end____ width___ exp.time_
 14 omega   42.00   99.00   1.0000    1.0000
omega____ theta____ kappa____ phi______ frames
    -      108.0000  -45.0000   30.0000 57

#__ type_ start__ end____ width___ exp.time_
 15 omega   89.00  171.00   1.0000    1.0000
omega____ theta____ kappa____ phi______ frames
    -      108.0000   77.0000  150.0000 82

#__ type_ start__ end____ width___ exp.time_
 16 omega   38.00   90.00   1.0000    1.0000
omega____ theta____ kappa____ phi______ frames
    -      108.0000  -30.0000  -30.0000 52

#__ type_ start__ end____ width___ exp.time_
 17 omega   47.00   99.00   1.0000    1.0000
omega____ theta____ kappa____ phi______ frames
    -      108.0000  -45.0000 -150.0000 52

#__ type_ start__ end____ width___ exp.time_
 18 omega   39.00   86.00   1.0000    1.0000
omega____ theta____ kappa____ phi______ frames
    -      108.0000  -30.0000  150.0000 47

#__ type_ start__ end____ width___ exp.time_
 19 omega  101.00  165.00   1.0000    1.0000
omega____ theta____ kappa____ phi______ frames
    -      108.0000   45.0000  -60.0000 64

#__ type_ start__ end____ width___ exp.time_
 20 omega -100.00  -49.00   1.0000    1.0000
omega____ theta____ kappa____ phi______ frames
    -      -33.5000  -57.0000  -30.0000 51
;
_diffrn_measurement_device 'four-circle diffractometer'
_diffrn_measurement_device_type 'Xcalibur, Eos, Gemini'
_diffrn_measurement_method '\w scans'
_diffrn_orient_matrix_UB_11 0.0856806000
_diffrn_orient_matrix_UB_12 -0.0770384000
_diffrn_orient_matrix_UB_13 -0.0356958000
_diffrn_orient_matrix_UB_21 -0.1252178000
_diffrn_orient_matrix_UB_22 -0.0588704000
_diffrn_orient_matrix_UB_23 -0.0119213000
_diffrn_orient_matrix_UB_31 -0.0395749000
_diffrn_orient_matrix_UB_32 0.0197272000
_diffrn_orient_matrix_UB_33 -0.1752339000
_diffrn_radiation_monochromator graphite
_diffrn_radiation_probe x-ray
_diffrn_radiation_type CuK\a
_diffrn_radiation_wavelength 1.54184
_diffrn_reflns_av_R_equivalents 0.0295
_diffrn_reflns_av_unetI/netI 0.0413
_diffrn_reflns_Laue_measured_fraction_full 0.993
_diffrn_reflns_Laue_measured_fraction_max 0.993
_diffrn_reflns_limit_h_max 11
_diffrn_reflns_limit_h_min -11
_diffrn_reflns_limit_k_max 18
_diffrn_reflns_limit_k_min -17
_diffrn_reflns_limit_l_max 7
_diffrn_reflns_limit_l_min -10
_diffrn_reflns_number 5202
_diffrn_reflns_point_group_measured_fraction_full 0.993
_diffrn_reflns_point_group_measured_fraction_max 0.993
_diffrn_reflns_theta_full 67.089
_diffrn_reflns_theta_max 67.088
_diffrn_reflns_theta_min 4.502
_diffrn_source 'Enhance (Cu) X-ray Source'
_exptl_absorpt_coefficient_mu 4.138
_exptl_absorpt_correction_T_max 1.00000
_exptl_absorpt_correction_T_min 0.74500
_exptl_absorpt_correction_type multi-scan
_exptl_absorpt_process_details
;
CrysAlisPro, Agilent Technologies,
Version 1.171.37.35 (release 13-08-2014 CrysAlis171 .NET)
(compiled Aug 13 2014,18:06:01)
Empirical absorption correction using spherical harmonics,
 implemented in SCALE3 ABSPACK scaling algorithm.
;
_exptl_crystal_colour colourless
_exptl_crystal_colour_primary colourless
_exptl_crystal_density_diffrn 1.563
_exptl_crystal_description prism
_exptl_crystal_F_000 632
_exptl_crystal_size_max 0.17
_exptl_crystal_size_mid 0.15
_exptl_crystal_size_min 0.13
_refine_diff_density_max 0.355
_refine_diff_density_min -0.360
_refine_diff_density_rms 0.059
_refine_ls_extinction_method none
_refine_ls_goodness_of_fit_ref 1.025
_refine_ls_hydrogen_treatment constr
_refine_ls_matrix_type full
_refine_ls_number_parameters 173
_refine_ls_number_reflns 2381
_refine_ls_number_restraints 0
_refine_ls_restrained_S_all 1.025
_refine_ls_R_factor_all 0.0661
_refine_ls_R_factor_gt 0.0403
_refine_ls_shift/su_max 0.001
_refine_ls_shift/su_mean 0.000
_refine_ls_structure_factor_coef Fsqd
_refine_ls_weighting_details 'w=1/[\s^2^(Fo^2^)+(0.0484P)^2^] where P=(Fo^2^+2Fc^2^)/3'
_refine_ls_weighting_scheme calc
_refine_ls_wR_factor_gt 0.0957
_refine_ls_wR_factor_ref 0.1132
_reflns_Friedel_coverage 0.000
_reflns_number_gt 1610
_reflns_number_total 2381
_reflns_threshold_expression 'I > 2\s(I)'
_cod_data_source_file c9qo00795d2.cif
_cod_data_source_block 201711251
_cod_database_code 1555047
_shelx_shelxl_version_number 2014/7
_chemical_oxdiff_formula C30H30N4O4Br1
_shelx_space_group_comment
;
The symmetry employed for this shelxl refinement is uniquely defined
by the following loop, which should always be used as a source of
symmetry information in preference to the above space-group names.
They are only intended as comments.
;
_shelx_estimated_absorpt_t_max 0.615
_shelx_estimated_absorpt_t_min 0.540
_reflns_odcompleteness_completeness 99.44
_reflns_odcompleteness_iscentric 1
_reflns_odcompleteness_theta 66.97
_olex2_refinement_description
;
1. Fixed Uiso
 At 1.2 times of:
  All C(H) groups
 At 1.5 times of:
  All C(H,H,H) groups
2.a Aromatic/amide H refined with riding coordinates:
 C6(H6), C8(H8), C9(H9), C12(H12), C13(H13), C14(H14), C15(H15), C16(H16)
2.b Idealised Me refined as rotating group:
 C10(H10A,H10B,H10C)
;
_olex2_submission_special_instructions 'No special instructions were received'

loop_
_space_group_symop_operation_xyz
'x, y, z'
'-x, y+1/2, -z+1/2'
'-x, -y, -z'
'x, -y-1/2, z-1/2'

loop_
_atom_site_label
_atom_site_type_symbol
_atom_site_fract_x
_atom_site_fract_y
_atom_site_fract_z
_atom_site_U_iso_or_equiv
_atom_site_adp_type
_atom_site_occupancy
_atom_site_site_symmetry_order
_atom_site_calc_flag
_atom_site_refinement_flags_posn
Br1 Br 0.90818(5) 0.25445(2) 0.07703(5) 0.06628(19) Uani 1 1 d .
C1 C 0.6866(4) 0.1803(2) 0.1823(4) 0.0536(10) Uani 1 1 d .
C2 C 0.7481(4) 0.2630(2) 0.1573(4) 0.0475(8) Uani 1 1 d .
C3 C 0.6962(4) 0.3389(2) 0.1940(4) 0.0465(9) Uani 1 1 d .
C4 C 0.5756(4) 0.3385(2) 0.2602(4) 0.0488(9) Uani 1 1 d .
C5 C 0.5172(4) 0.2603(2) 0.2873(5) 0.0513(9) Uani 1 1 d .
C6 C 0.4044(4) 0.2542(2) 0.3542(5) 0.0624(11) Uani 1 1 d .
H6 H 0.3691 0.2006 0.3714 0.075 Uiso 1 1 calc R
C7 C 0.3427(4) 0.3282(3) 0.3963(5) 0.0641(11) Uani 1 1 d .
C8 C 0.3986(4) 0.4074(3) 0.3697(5) 0.0663(11) Uani 1 1 d .
H8 H 0.3584 0.4575 0.3972 0.080 Uiso 1 1 calc R
C9 C 0.5116(4) 0.4129(2) 0.3037(4) 0.0602(10) Uani 1 1 d .
H9 H 0.5469 0.4666 0.2871 0.072 Uiso 1 1 calc R
C10 C 0.2171(5) 0.3221(3) 0.4669(6) 0.0962(16) Uani 1 1 d .
H10A H 0.2131 0.3707 0.5334 0.144 Uiso 1 1 calc GR
H10B H 0.2203 0.2702 0.5267 0.144 Uiso 1 1 calc GR
H10C H 0.1377 0.3215 0.3857 0.144 Uiso 1 1 calc GR
C11 C 0.7666(4) 0.4220(2) 0.1734(4) 0.0490(9) Uani 1 1 d .
C12 C 0.7324(5) 0.4698(2) 0.0400(5) 0.0722(13) Uani 1 1 d .
H12 H 0.6611 0.4524 -0.0380 0.087 Uiso 1 1 calc R
C13 C 0.8041(5) 0.5442(3) 0.0214(5) 0.0863(16) Uani 1 1 d .
H13 H 0.7807 0.5766 -0.0690 0.104 Uiso 1 1 calc R
C14 C 0.9092(5) 0.5698(3) 0.1359(5) 0.0747(13) Uani 1 1 d .
H14 H 0.9576 0.6195 0.1232 0.090 Uiso 1 1 calc R
C15 C 0.9425(5) 0.5233(3) 0.2669(5) 0.0783(13) Uani 1 1 d .
H15 H 1.0143 0.5409 0.3442 0.094 Uiso 1 1 calc R
C16 C 0.8714(4) 0.4495(2) 0.2876(5) 0.0695(12) Uani 1 1 d .
H16 H 0.8946 0.4183 0.3794 0.083 Uiso 1 1 calc R
O1 O 0.7265(3) 0.11095(15) 0.1519(3) 0.0726(8) Uani 1 1 d .
O2 O 0.5739(3) 0.18364(14) 0.2493(3) 0.0589(7) Uani 1 1 d .

loop_
_atom_site_aniso_label
_atom_site_aniso_U_11
_atom_site_aniso_U_22
_atom_site_aniso_U_33
_atom_site_aniso_U_23
_atom_site_aniso_U_13
_atom_site_aniso_U_12
Br1 0.0663(3) 0.0551(3) 0.0840(3) -0.0044(2) 0.0312(2) 0.0027(2)
C1 0.058(3) 0.042(2) 0.059(2) -0.0026(18) 0.007(2) 0.0011(17)
C2 0.046(2) 0.0424(19) 0.055(2) 0.0000(16) 0.0106(17) 0.0016(15)
C3 0.047(2) 0.0386(18) 0.051(2) -0.0024(16) 0.0021(17) -0.0015(16)
C4 0.046(2) 0.0401(18) 0.058(2) -0.0011(16) 0.0029(18) 0.0014(16)
C5 0.048(2) 0.0410(19) 0.062(2) -0.0016(17) 0.0041(18) 0.0021(16)
C6 0.053(3) 0.053(2) 0.079(3) 0.005(2) 0.009(2) -0.0085(19)
C7 0.052(3) 0.072(3) 0.069(3) 0.002(2) 0.012(2) 0.006(2)
C8 0.061(3) 0.057(2) 0.081(3) -0.003(2) 0.012(2) 0.015(2)
C9 0.059(3) 0.044(2) 0.075(3) -0.0025(19) 0.009(2) 0.0043(18)
C10 0.066(3) 0.104(4) 0.126(4) 0.001(3) 0.036(3) 0.011(3)
C11 0.054(2) 0.0352(18) 0.059(2) -0.0031(16) 0.0148(18) 0.0002(16)
C12 0.092(3) 0.055(2) 0.061(3) 0.006(2) -0.007(2) -0.014(2)
C13 0.127(5) 0.059(3) 0.070(3) 0.014(2) 0.012(3) -0.019(3)
C14 0.091(4) 0.052(2) 0.084(3) 0.005(2) 0.025(3) -0.022(2)
C15 0.083(3) 0.060(3) 0.086(3) -0.002(2) 0.000(3) -0.026(2)
C16 0.078(3) 0.053(2) 0.071(3) 0.008(2) -0.003(2) -0.018(2)
O1 0.081(2) 0.0361(14) 0.103(2) -0.0048(14) 0.0231(17) 0.0029(14)
O2 0.0583(17) 0.0360(13) 0.0840(19) 0.0016(13) 0.0178(14) -0.0037(12)

loop_
_atom_type_symbol
_atom_type_description
_atom_type_scat_dispersion_real
_atom_type_scat_dispersion_imag
_atom_type_scat_source
C C 0.0181 0.0091 'International Tables Vol C Tables 4.2.6.8 and 6.1.1.4'
H H 0.0000 0.0000 'International Tables Vol C Tables 4.2.6.8 and 6.1.1.4'
Br Br -0.6763 1.2805 'International Tables Vol C Tables 4.2.6.8 and 6.1.1.4'
O O 0.0492 0.0322 'International Tables Vol C Tables 4.2.6.8 and 6.1.1.4'

loop_
_geom_angle_atom_site_label_1
_geom_angle_atom_site_label_2
_geom_angle_atom_site_label_3
_geom_angle
O1 C1 C2 126.3(4)
O1 C1 O2 117.8(3)
O2 C1 C2 115.9(3)
C1 C2 Br1 114.1(3)
C3 C2 Br1 123.0(3)
C3 C2 C1 122.8(3)
C2 C3 C4 118.8(3)
C2 C3 C11 120.9(3)
C4 C3 C11 120.2(3)
C5 C4 C3 119.0(3)
C5 C4 C9 116.5(4)
C9 C4 C3 124.5(3)
C6 C5 C4 122.7(4)
C6 C5 O2 116.7(3)
O2 C5 C4 120.6(4)
C5 C6 H6 120.0
C5 C6 C7 120.0(4)
C7 C6 H6 120.0
C6 C7 C8 118.5(4)
C6 C7 C10 120.3(4)
C8 C7 C10 121.2(4)
C7 C8 H8 119.4
C9 C8 C7 121.1(4)
C9 C8 H8 119.4
C4 C9 H9 119.4
C8 C9 C4 121.2(4)
C8 C9 H9 119.4
C7 C10 H10A 109.5
C7 C10 H10B 109.5
C7 C10 H10C 109.5
H10A C10 H10B 109.5
H10A C10 H10C 109.5
H10B C10 H10C 109.5
C12 C11 C3 121.5(3)
C16 C11 C3 119.5(3)
C16 C11 C12 118.9(3)
C11 C12 H12 119.9
C11 C12 C13 120.1(4)
C13 C12 H12 119.9
C12 C13 H13 120.0
C14 C13 C12 120.0(4)
C14 C13 H13 120.0
C13 C14 H14 120.0
C15 C14 C13 120.0(4)
C15 C14 H14 120.0
C14 C15 H15 119.7
C14 C15 C16 120.7(4)
C16 C15 H15 119.7
C11 C16 C15 120.3(4)
C11 C16 H16 119.9
C15 C16 H16 119.9
C1 O2 C5 122.8(3)

loop_
_geom_bond_atom_site_label_1
_geom_bond_atom_site_label_2
_geom_bond_distance
Br1 C2 1.872(4)
C1 C2 1.460(5)
C1 O1 1.199(4)
C1 O2 1.368(5)
C2 C3 1.355(4)
C3 C4 1.434(5)
C3 C11 1.500(4)
C4 C5 1.390(5)
C4 C9 1.409(5)
C5 C6 1.370(6)
C5 O2 1.389(4)
C6 H6 0.9300
C6 C7 1.389(5)
C7 C8 1.392(5)
C7 C10 1.506(6)
C8 H8 0.9300
C8 C9 1.367(5)
C9 H9 0.9300
C10 H10A 0.9600
C10 H10B 0.9600
C10 H10C 0.9600
C11 C12 1.373(5)
C11 C16 1.373(5)
C12 H12 0.9300
C12 C13 1.388(5)
C13 H13 0.9300
C13 C14 1.367(5)
C14 H14 0.9300
C14 C15 1.345(5)
C15 H15 0.9300
C15 C16 1.381(5)
C16 H16 0.9300

loop_
_geom_torsion_atom_site_label_1
_geom_torsion_atom_site_label_2
_geom_torsion_atom_site_label_3
_geom_torsion_atom_site_label_4
_geom_torsion
Br1 C2 C3 C4 -177.8(3)
Br1 C2 C3 C11 -0.7(5)
C1 C2 C3 C4 0.0(5)
C1 C2 C3 C11 177.0(3)
C2 C1 O2 C5 2.1(5)
C2 C3 C4 C5 1.2(5)
C2 C3 C4 C9 179.9(3)
C2 C3 C11 C12 93.7(5)
C2 C3 C11 C16 -83.7(5)
C3 C4 C5 C6 178.1(4)
C3 C4 C5 O2 -0.7(5)
C3 C4 C9 C8 -178.4(4)
C3 C11 C12 C13 -176.8(4)
C3 C11 C16 C15 176.3(4)
C4 C3 C11 C12 -89.3(5)
C4 C3 C11 C16 93.3(4)
C4 C5 C6 C7 0.7(6)
C4 C5 O2 C1 -1.0(5)
C5 C4 C9 C8 0.3(6)
C5 C6 C7 C8 -0.3(6)
C5 C6 C7 C10 178.8(4)
C6 C5 O2 C1 -179.9(3)
C6 C7 C8 C9 0.0(6)
C7 C8 C9 C4 0.0(6)
C9 C4 C5 C6 -0.7(6)
C9 C4 C5 O2 -179.5(3)
C10 C7 C8 C9 -179.1(4)
C11 C3 C4 C5 -175.9(3)
C11 C3 C4 C9 2.8(5)
C11 C12 C13 C14 0.1(8)
C12 C11 C16 C15 -1.2(7)
C12 C13 C14 C15 -0.3(8)
C13 C14 C15 C16 -0.2(8)
C14 C15 C16 C11 1.0(8)
C16 C11 C12 C13 0.7(7)
O1 C1 C2 Br1 -2.5(5)
O1 C1 C2 C3 179.6(4)
O1 C1 O2 C5 -178.9(3)
O2 C1 C2 Br1 176.3(3)
O2 C1 C2 C3 -1.6(5)
O2 C5 C6 C7 179.6(3)
